data_2211519
loop_
_publ_author_name
'Hu, Bo'
'Deng, Xiao-Tao'
'Wang, Cheng-Gang'
'Wang, Xiao-Yan'

_publ_section_title
;
 2,2'-(Propane-1,3-diyl)bis(benzimidazolium) dichloride dihydrate
;
_journal_coeditor_code LH2247
_journal_issue 12
_journal_name_full 'Acta Crystallographica Section E'
_journal_page_first m3477
_journal_page_last m3478
_journal_paper_doi 10.1107/S1600536806049142
_journal_volume 62
_journal_year 2006
_chemical_formula_iupac 'C17 H18 N4 2+, 2Cl -, 2H2 O'
_chemical_formula_moiety 'C17 H18 N4 2+, 2(Cl -), 2(H2 O)'
_chemical_formula_sum 'C17 H22 Cl2 N4 O2'
_chemical_formula_weight 385.29
_chemical_name_common '1,3-bis(2-benzimidazolyl)propane chloride dihydrate'
_chemical_name_systematic
;
2,2'-(Propane-1,3-diyl)bis(benzimidazolium) dichloride dihydrate
;
_space_group_IT_number 14
_symmetry_cell_setting monoclinic
_symmetry_space_group_name_Hall '-P 2ybc'
_symmetry_space_group_name_H-M 'P 1 21/c 1'
_atom_sites_solution_hydrogens geom
_atom_sites_solution_primary direct
_atom_sites_solution_secondary difmap
_audit_creation_method SHELXL-97
_cell_angle_alpha 90.00
_cell_angle_beta 123.729(3)
_cell_angle_gamma 90.00
_cell_formula_units_Z 4
_cell_length_a 9.6420(8)
_cell_length_b 13.6336(11)
_cell_length_c 16.9921(10)
_cell_measurement_reflns_used 3278
_cell_measurement_temperature 298(2)
_cell_measurement_theta_max 24.01
_cell_measurement_theta_min 2.54
_cell_volume 1857.7(2)
_computing_cell_refinement 'SAINT (Bruker, 2000)'
_computing_data_collection 'SMART (Bruker, 2000)'
_computing_data_reduction SAINT
_computing_molecular_graphics 'SHELXTL (Bruker, 2000)'
_computing_publication_material SHELXTL
_computing_structure_refinement 'SHELXL97 (Sheldrick, 1997)'
_computing_structure_solution 'SHELXS97 (Sheldrick, 1997)'
_diffrn_ambient_temperature 298(2)
_diffrn_measured_fraction_theta_full 0.993
_diffrn_measured_fraction_theta_max 0.993
_diffrn_measurement_device_type 'Bruker SMART CCD'
_diffrn_measurement_method '\f and \w'
_diffrn_radiation_monochromator graphite
_diffrn_radiation_source 'fine-focus sealed tube'
_diffrn_radiation_type MoK\a
_diffrn_radiation_wavelength 0.71073
_diffrn_reflns_av_R_equivalents 0.0329
_diffrn_reflns_av_sigmaI/netI 0.0383
_diffrn_reflns_limit_h_max 12
_diffrn_reflns_limit_h_min -12
_diffrn_reflns_limit_k_max 15
_diffrn_reflns_limit_k_min -17
_diffrn_reflns_limit_l_max 21
_diffrn_reflns_limit_l_min -21
_diffrn_reflns_number 13103
_diffrn_reflns_theta_full 27.50
_diffrn_reflns_theta_max 27.50
_diffrn_reflns_theta_min 2.08
_exptl_absorpt_coefficient_mu 0.368
_exptl_absorpt_correction_T_max 0.9301
_exptl_absorpt_correction_T_min 0.8820
_exptl_absorpt_correction_type multi-scan
_exptl_absorpt_process_details '(SADABS; Sheldrick, 2001)'
_exptl_crystal_colour red
_exptl_crystal_density_diffrn 1.378
_exptl_crystal_density_method 'not measured'
_exptl_crystal_description block
_exptl_crystal_F_000 808
_exptl_crystal_size_max 0.35
_exptl_crystal_size_mid 0.22
_exptl_crystal_size_min 0.20
_refine_diff_density_max 0.295
_refine_diff_density_min -0.219
_refine_ls_extinction_method none
_refine_ls_goodness_of_fit_ref 1.052
_refine_ls_hydrogen_treatment mixed
_refine_ls_matrix_type full
_refine_ls_number_parameters 250
_refine_ls_number_reflns 4242
_refine_ls_number_restraints 8
_refine_ls_restrained_S_all 1.052
_refine_ls_R_factor_all 0.0745
_refine_ls_R_factor_gt 0.0534
_refine_ls_shift/su_max 0.000
_refine_ls_shift/su_mean 0.000
_refine_ls_structure_factor_coef Fsqd
_refine_ls_weighting_details 'calc w=1/[\s^2^(Fo^2^)+(0.0648P)^2^+0.3667P] where P=(Fo^2^+2Fc^2^)/3'
_refine_ls_weighting_scheme calc
_refine_ls_wR_factor_gt 0.1231
_refine_ls_wR_factor_ref 0.1343
_reflns_number_gt 3203
_reflns_number_total 4242
_reflns_threshold_expression I>2\s(I)
_cod_data_source_file lh2247.cif
_cod_data_source_block I
_cod_depositor_comments
;
The following automatic conversions were performed:
'_symmetry_cell_setting' value 'Monoclinic' changed to 'monoclinic'
according to '/home/saulius/struct/CIF-dictionaries/cif_core.dic'
dictionary named 'cif_core.dic' version 2.4.1 from 2010-06-29.

Automatic conversion script
Id: cif_fix_enum 1527 2010-12-29 10:47:43Z saulius 

The following automatic conversions were performed:

'_symmetry_cell_setting' value 'Monoclinic' changed to 'monoclinic'
according to /home/saulius/struct/CIF-dictionaries/cif_core.dic
dictionary named 'cif_core.dic' version 2.4.1 from 2010-06-29.

Automatic conversion script
Id: cif_fix_values 1715 2011-07-08 13:25:40Z adriana 
;
_cod_original_sg_symbol_H-M 'P 21/c'
_cod_database_code 2211519
_cod_database_fobs_code 2211519

loop_
_symmetry_equiv_pos_as_xyz
'x, y, z'
'-x, y+1/2, -z+1/2'
'-x, -y, -z'
'x, -y-1/2, z-1/2'

loop_
_atom_site_type_symbol
_atom_site_label
_atom_site_fract_x
_atom_site_fract_y
_atom_site_fract_z
_atom_site_U_iso_or_equiv
_atom_site_adp_type
_atom_site_calc_flag
_atom_site_refinement_flags
_atom_site_occupancy
C C1 0.3115(3) -0.60351(15) -0.59230(15) 0.0372(5) Uani d . 1
C C2 0.3496(3) -0.59444(17) -0.65953(17) 0.0454(6) Uani d . 1
H H2 0.4585 -0.5999 -0.6436 0.054 Uiso calc R 1
C C3 0.2184(3) -0.57692(18) -0.75093(17) 0.0484(6) Uani d . 1
H H3 0.2392 -0.5695 -0.7979 0.058 Uiso calc R 1
C C4 0.0548(3) -0.57004(17) -0.77509(16) 0.0467(6) Uani d . 1
H H4 -0.0305 -0.5591 -0.8380 0.056 Uiso calc R 1
C C5 0.0158(3) -0.57894(16) -0.70902(16) 0.0418(5) Uani d . 1
H H5 -0.0934 -0.5742 -0.7254 0.050 Uiso calc R 1
C C6 0.1483(3) -0.59545(15) -0.61663(15) 0.0357(5) Uani d . 1
C C7 0.3119(3) -0.62306(16) -0.46199(15) 0.0388(5) Uani d . 1
C C8 0.3793(3) -0.63760(19) -0.36060(15) 0.0444(5) Uani d . 1
H H8A 0.4534 -0.5833 -0.3255 0.053 Uiso calc R 1
H H8B 0.4461 -0.6969 -0.3397 0.053 Uiso calc R 1
C C9 0.2522(3) -0.64556(18) -0.33426(15) 0.0412(5) Uani d . 1
H H9A 0.1799 -0.5886 -0.3571 0.049 Uiso calc R 1
H H9B 0.1839 -0.7036 -0.3630 0.049 Uiso calc R 1
C C10 0.3460(3) -0.65189(18) -0.22719(15) 0.0435(5) Uani d . 1
H H10A 0.4129 -0.7112 -0.2065 0.052 Uiso calc R 1
H H10B 0.4220 -0.5966 -0.2000 0.052 Uiso calc R 1
C C11 0.2407(3) -0.65251(15) -0.18869(15) 0.0372(5) Uani d . 1
C C12 0.0270(3) -0.66788(15) -0.17368(14) 0.0370(5) Uani d . 1
C C13 -0.1257(3) -0.68406(18) -0.18668(17) 0.0472(6) Uani d . 1
H H13 -0.2182 -0.7041 -0.2447 0.057 Uiso calc R 1
C C14 -0.1338(3) -0.6690(2) -0.10952(19) 0.0551(6) Uani d . 1
H H14 -0.2348 -0.6787 -0.1155 0.066 Uiso calc R 1
C C15 0.0052(3) -0.6397(2) -0.02228(18) 0.0563(7) Uani d . 1
H H15 -0.0058 -0.6301 0.0282 0.068 Uiso calc R 1
C C16 0.1581(3) -0.62442(19) -0.00874(16) 0.0497(6) Uani d . 1
H H16 0.2508 -0.6050 0.0495 0.060 Uiso calc R 1
C C17 0.1664(3) -0.63956(16) -0.08673(15) 0.0383(5) Uani d . 1
N N1 0.0796(2) -0.67465(14) -0.23475(12) 0.0383(4) Uani d D 1
H H1A 0.013(3) -0.6856(18) -0.2937(8) 0.057 Uiso d D 1
N N2 0.2961(2) -0.63128(14) -0.09921(12) 0.0395(4) Uani d D 1
H H2A 0.3961(16) -0.6132(17) -0.0573(14) 0.059 Uiso d D 1
N N3 0.4088(2) -0.62121(15) -0.49579(13) 0.0422(4) Uani d D 1
H H3A 0.5140(14) -0.6337(19) -0.4667(17) 0.063 Uiso d D 1
N N4 0.1556(2) -0.60810(13) -0.53303(13) 0.0367(4) Uani d D 1
H H4A 0.068(2) -0.6020(17) -0.5317(18) 0.055 Uiso d D 1
Cl Cl1 0.76241(7) -0.69346(5) -0.43757(4) 0.0570(2) Uani d . 1
Cl Cl2 -0.43239(8) -0.61008(5) -0.77954(4) 0.0584(2) Uani d . 1
O O1 -0.1503(2) -0.58483(14) -0.56536(12) 0.0512(4) Uani d D 1
H H1C -0.171(4) -0.6160(19) -0.5316(19) 0.077 Uiso d D 1
H H1B -0.227(3) -0.595(2) -0.6207(10) 0.077 Uiso d D 1
O O2 -0.3857(2) -0.59773(15) -0.94919(14) 0.0631(5) Uani d D 1
H H2B -0.336(4) -0.6481(16) -0.944(3) 0.095 Uiso d D 1
H H2C -0.397(5) -0.595(2) -0.9051(18) 0.095 Uiso d D 1

loop_
_atom_site_aniso_label
_atom_site_aniso_U_11
_atom_site_aniso_U_22
_atom_site_aniso_U_33
_atom_site_aniso_U_12
_atom_site_aniso_U_13
_atom_site_aniso_U_23
C1 0.0361(11) 0.0404(12) 0.0363(11) -0.0026(9) 0.0208(10) -0.0028(9)
C2 0.0462(13) 0.0552(14) 0.0469(14) -0.0050(10) 0.0335(12) -0.0032(11)
C3 0.0602(15) 0.0525(15) 0.0445(13) -0.0046(11) 0.0365(13) -0.0004(11)
C4 0.0535(14) 0.0468(14) 0.0377(12) 0.0021(11) 0.0241(11) 0.0013(10)
C5 0.0410(12) 0.0418(12) 0.0418(12) 0.0040(9) 0.0225(11) 0.0008(10)
C6 0.0410(11) 0.0341(11) 0.0382(12) -0.0029(9) 0.0258(10) -0.0036(9)
C7 0.0374(11) 0.0412(12) 0.0406(12) -0.0014(9) 0.0234(10) -0.0020(9)
C8 0.0367(11) 0.0588(15) 0.0357(12) 0.0003(10) 0.0189(10) 0.0029(10)
C9 0.0397(11) 0.0496(13) 0.0356(12) -0.0041(10) 0.0218(10) -0.0014(10)
C10 0.0384(11) 0.0522(14) 0.0380(12) -0.0047(10) 0.0200(10) 0.0026(10)
C11 0.0410(11) 0.0347(11) 0.0329(11) -0.0014(9) 0.0186(10) 0.0019(9)
C12 0.0383(11) 0.0373(12) 0.0330(11) 0.0006(9) 0.0184(10) 0.0019(9)
C13 0.0386(12) 0.0555(15) 0.0408(13) -0.0027(10) 0.0178(10) 0.0023(11)
C14 0.0468(14) 0.0687(17) 0.0571(16) 0.0015(12) 0.0334(13) 0.0040(13)
C15 0.0629(16) 0.0717(18) 0.0472(15) 0.0058(13) 0.0386(13) 0.0008(13)
C16 0.0489(13) 0.0638(16) 0.0329(12) 0.0006(11) 0.0205(11) -0.0049(11)
C17 0.0400(11) 0.0376(12) 0.0345(11) -0.0007(9) 0.0189(10) 0.0016(9)
N1 0.0352(9) 0.0464(11) 0.0262(9) -0.0040(8) 0.0127(8) -0.0015(8)
N2 0.0343(9) 0.0487(11) 0.0280(9) -0.0050(8) 0.0125(8) -0.0022(8)
N3 0.0331(9) 0.0576(12) 0.0384(11) -0.0009(9) 0.0213(9) -0.0010(9)
N4 0.0342(9) 0.0453(11) 0.0364(10) 0.0029(8) 0.0233(8) 0.0011(8)
Cl1 0.0350(3) 0.0907(5) 0.0406(3) -0.0032(3) 0.0181(3) 0.0068(3)
Cl2 0.0439(3) 0.0752(5) 0.0475(4) 0.0014(3) 0.0201(3) -0.0038(3)
O1 0.0421(9) 0.0670(12) 0.0458(10) -0.0040(8) 0.0252(8) -0.0010(9)
O2 0.0467(10) 0.0751(14) 0.0499(11) 0.0022(9) 0.0158(9) -0.0025(10)

loop_
_atom_type_symbol
_atom_type_description
_atom_type_scat_dispersion_real
_atom_type_scat_dispersion_imag
_atom_type_scat_source
C C 0.0033 0.0016 'International Tables Vol C Tables 4.2.6.8 and 6.1.1.4'
H H 0.0000 0.0000 'International Tables Vol C Tables 4.2.6.8 and 6.1.1.4'
N N 0.0061 0.0033 'International Tables Vol C Tables 4.2.6.8 and 6.1.1.4'
Cl Cl 0.1484 0.1585 'International Tables Vol C Tables 4.2.6.8 and 6.1.1.4'
O O 0.0106 0.0060 'International Tables Vol C Tables 4.2.6.8 and 6.1.1.4'

loop_
_geom_angle_atom_site_label_1
_geom_angle_atom_site_label_2
_geom_angle_atom_site_label_3
_geom_angle
N3 C1 C2 132.5(2)
N3 C1 C6 106.06(18)
C2 C1 C6 121.5(2)
C3 C2 C1 116.6(2)
C3 C2 H2 121.7
C1 C2 H2 121.7
C2 C3 C4 121.7(2)
C2 C3 H3 119.2
C4 C3 H3 119.2
C5 C4 C3 122.1(2)
C5 C4 H4 118.9
C3 C4 H4 118.9
C4 C5 C6 116.2(2)
C4 C5 H5 121.9
C6 C5 H5 121.9
C5 C6 C1 121.91(19)
C5 C6 N4 131.9(2)
C1 C6 N4 106.15(18)
N4 C7 N3 108.51(18)
N4 C7 C8 128.71(19)
N3 C7 C8 122.76(19)
C7 C8 C9 116.53(18)
C7 C8 H8A 108.2
C9 C8 H8A 108.2
C7 C8 H8B 108.2
C9 C8 H8B 108.2
H8A C8 H8B 107.3
C10 C9 C8 108.35(18)
C10 C9 H9A 110.0
C8 C9 H9A 110.0
C10 C9 H9B 110.0
C8 C9 H9B 110.0
H9A C9 H9B 108.4
C11 C10 C9 115.52(18)
C11 C10 H10A 108.4
C9 C10 H10A 108.4
C11 C10 H10B 108.4
C9 C10 H10B 108.4
H10A C10 H10B 107.5
N1 C11 N2 108.52(18)
N1 C11 C10 127.19(19)
N2 C11 C10 124.28(19)
C13 C12 N1 132.1(2)
C13 C12 C17 122.0(2)
N1 C12 C17 105.89(18)
C14 C13 C12 116.4(2)
C14 C13 H13 121.8
C12 C13 H13 121.8
C13 C14 C15 121.8(2)
C13 C14 H14 119.1
C15 C14 H14 119.1
C16 C15 C14 121.9(2)
C16 C15 H15 119.0
C14 C15 H15 119.0
C15 C16 C17 116.3(2)
C15 C16 H16 121.9
C17 C16 H16 121.9
N2 C17 C16 132.1(2)
N2 C17 C12 106.41(18)
C16 C17 C12 121.5(2)
C11 N1 C12 109.72(17)
C11 N1 H1A 127.2(17)
C12 N1 H1A 122.8(17)
C11 N2 C17 109.46(18)
C11 N2 H2A 124.2(18)
C17 N2 H2A 126.3(18)
C7 N3 C1 109.56(17)
C7 N3 H3A 128.9(18)
C1 N3 H3A 121.3(18)
C7 N4 C6 109.71(17)
C7 N4 H4A 128.9(18)
C6 N4 H4A 121.3(18)
H1C O1 H1B 107(3)
H2B O2 H2C 108(3)

loop_
_geom_bond_atom_site_label_1
_geom_bond_atom_site_label_2
_geom_bond_distance
C1 N3 1.385(3)
C1 C2 1.387(3)
C1 C6 1.392(3)
C2 C3 1.374(3)
C2 H2 0.9300
C3 C4 1.395(3)
C3 H3 0.9300
C4 C5 1.374(3)
C4 H4 0.9300
C5 C6 1.386(3)
C5 H5 0.9300
C6 N4 1.393(3)
C7 N4 1.322(3)
C7 N3 1.342(3)
C7 C8 1.479(3)
C8 C9 1.524(3)
C8 H8A 0.9700
C8 H8B 0.9700
C9 C10 1.519(3)
C9 H9A 0.9700
C9 H9B 0.9700
C10 C11 1.482(3)
C10 H10A 0.9700
C10 H10B 0.9700
C11 N1 1.329(3)
C11 N2 1.334(3)
C12 C13 1.380(3)
C12 N1 1.388(3)
C12 C17 1.390(3)
C13 C14 1.371(3)
C13 H13 0.9300
C14 C15 1.396(4)
C14 H14 0.9300
C15 C16 1.376(3)
C15 H15 0.9300
C16 C17 1.387(3)
C16 H16 0.9300
C17 N2 1.384(3)
N1 H1A 0.851(12)
N2 H2A 0.86(3)
N3 H3A 0.86(3)
N4 H4A 0.86(3)
O1 H1C 0.82(3)
O1 H1B 0.82(3)
O2 H2B 0.81(3)
O2 H2C 0.82(3)

loop_
_geom_hbond_atom_site_label_D
_geom_hbond_atom_site_label_H
_geom_hbond_atom_site_label_A
_geom_hbond_site_symmetry_A
_geom_hbond_distance_DH
_geom_hbond_distance_HA
_geom_hbond_distance_DA
_geom_hbond_angle_DHA
_geom_hbond_publ_flag
N1 H1A Cl1 1_455 0.851(12) 2.295(13) 3.0971(18) 157(2) yes
N2 H2A O2 1_656 0.86(3) 1.885(12) 2.726(3) 167(2) yes
N3 H3A Cl1 . 0.86(3) 2.308(13) 3.1349(19) 160(2) yes
N4 H4A O1 . 0.86(3) 1.86(3) 2.703(2) 164(3) yes
O1 H1C Cl1 1_455 0.82(3) 2.29(3) 3.1055(18) 176(3) yes
O1 H1B Cl2 . 0.82(3) 2.305(11) 3.1253(19) 174(3) yes
O2 H2B Cl1 4_445 0.81(3) 2.34(3) 3.142(2) 170(4) yes
O2 H2C Cl2 . 0.82(4) 2.35(4) 3.159(2) 172(3) yes

loop_
_geom_torsion_atom_site_label_1
_geom_torsion_atom_site_label_2
_geom_torsion_atom_site_label_3
_geom_torsion_atom_site_label_4
_geom_torsion
N3 C1 C2 C3 179.7(2)
C6 C1 C2 C3 0.1(3)
C1 C2 C3 C4 -0.9(4)
C2 C3 C4 C5 0.9(4)
C3 C4 C5 C6 -0.1(3)
C4 C5 C6 C1 -0.6(3)
C4 C5 C6 N4 -179.9(2)
N3 C1 C6 C5 -179.0(2)
C2 C1 C6 C5 0.6(3)
N3 C1 C6 N4 0.4(2)
C2 C1 C6 N4 -179.9(2)
N4 C7 C8 C9 6.0(4)
N3 C7 C8 C9 -175.6(2)
C7 C8 C9 C10 -175.5(2)
C8 C9 C10 C11 175.6(2)
C9 C10 C11 N1 19.8(3)
C9 C10 C11 N2 -161.1(2)
N1 C12 C13 C14 -179.3(2)
C17 C12 C13 C14 1.1(3)
C12 C13 C14 C15 -0.5(4)
C13 C14 C15 C16 -0.2(4)
C14 C15 C16 C17 0.2(4)
C15 C16 C17 N2 179.9(2)
C15 C16 C17 C12 0.4(4)
C13 C12 C17 N2 179.3(2)
N1 C12 C17 N2 -0.4(2)
C13 C12 C17 C16 -1.1(3)
N1 C12 C17 C16 179.1(2)
N2 C11 N1 C12 0.0(2)
C10 C11 N1 C12 179.2(2)
C13 C12 N1 C11 -179.4(2)
C17 C12 N1 C11 0.3(2)
N1 C11 N2 C17 -0.2(2)
C10 C11 N2 C17 -179.5(2)
C16 C17 N2 C11 -179.1(2)
C12 C17 N2 C11 0.4(2)
N4 C7 N3 C1 0.5(3)
C8 C7 N3 C1 -178.2(2)
C2 C1 N3 C7 179.8(2)
C6 C1 N3 C7 -0.6(2)
N3 C7 N4 C6 -0.3(2)
C8 C7 N4 C6 178.4(2)
C5 C6 N4 C7 179.3(2)
C1 C6 N4 C7 -0.1(2)

loop_
_cod_related_entry_id
_cod_related_entry_database
_cod_related_entry_code
1 ChemSpider 21125872
